data_7234888
loop_
_publ_author_name
'P. Srujana'
'Tarun Gera'
'T. P. Radhakrishnan'

_publ_section_title
;
 Fluorescence enhancement in crystals tuned by a molecular torsion angle:
 a model to analyze structural impact
;
_journal_name_full 'Journal of Materials Chemistry C'
_journal_page_first 6510
_journal_page_last 6515
_journal_paper_doi 10.1039/C6TC01610C
_journal_volume 4
_journal_year 2016
_chemical_formula_sum 'C14 H15 N4 O0.5'
_chemical_formula_weight 247.30
_chemical_name_common 2-(4-dicyanomethylenecyclohexa-2,5-dieny1idene)-1-ethylimidazolidine.
_space_group_IT_number 14
_space_group_name_Hall '-P 2ybc'
_space_group_name_H-M_alt 'P 1 21/c 1'
_symmetry_cell_setting monoclinic
_symmetry_space_group_name_H-M 'P 1 21/c 1'
_atom_sites_solution_hydrogens geom
_atom_sites_solution_primary direct
_atom_sites_solution_secondary difmap
_cell_angle_alpha 90.00
_cell_angle_beta 105.3880(10)
_cell_angle_gamma 90.00
_cell_formula_units_Z 8
_cell_length_a 14.7692(12)
_cell_length_b 7.3550(6)
_cell_length_c 24.420(2)
_cell_measurement_reflns_used 7849
_cell_measurement_temperature 100(2)
_cell_measurement_theta_max 24.97
_cell_measurement_theta_min 2.52
_cell_volume 2557.6(4)
_computing_cell_refinement 'Bruker SMART'
_computing_data_collection 'Bruker SMART'
_computing_data_reduction 'Bruker SAINT'
_computing_molecular_graphics 'Bruker SHELXTL'
_computing_publication_material 'Bruker SHELXTL'
_computing_structure_refinement 'SHELXL-97 (Sheldrick, 1997)'
_computing_structure_solution 'SHELXS-97 (Sheldrick, 1990)'
_diffrn_ambient_temperature 100(2)
_diffrn_measured_fraction_theta_full 0.998
_diffrn_measured_fraction_theta_max 0.998
_diffrn_measurement_device_type 'CCD area detector'
_diffrn_measurement_method 'phi and omega scans'
_diffrn_radiation_monochromator graphite
_diffrn_radiation_source 'fine-focus sealed tube'
_diffrn_radiation_type MoK\a
_diffrn_radiation_wavelength 0.71073
_diffrn_reflns_av_R_equivalents 0.0516
_diffrn_reflns_av_sigmaI/netI 0.0395
_diffrn_reflns_limit_h_max 17
_diffrn_reflns_limit_h_min -17
_diffrn_reflns_limit_k_max 8
_diffrn_reflns_limit_k_min -8
_diffrn_reflns_limit_l_max 29
_diffrn_reflns_limit_l_min -28
_diffrn_reflns_number 23583
_diffrn_reflns_theta_full 25.01
_diffrn_reflns_theta_max 25.01
_diffrn_reflns_theta_min 1.43
_exptl_absorpt_coefficient_mu 0.083
_exptl_absorpt_correction_T_max 0.995
_exptl_absorpt_correction_T_min 0.990
_exptl_absorpt_correction_type empirical
_exptl_absorpt_process_details SADABS
_exptl_crystal_colour yellow
_exptl_crystal_density_diffrn 1.285
_exptl_crystal_density_method 'not measured'
_exptl_crystal_description flake
_exptl_crystal_F_000 1048
_exptl_crystal_size_max 0.2
_exptl_crystal_size_mid 0.1
_exptl_crystal_size_min 0.06
_refine_diff_density_max 0.239
_refine_diff_density_min -0.194
_refine_diff_density_rms 0.048
_refine_ls_extinction_method none
_refine_ls_goodness_of_fit_ref 1.127
_refine_ls_hydrogen_treatment mixed
_refine_ls_matrix_type full
_refine_ls_number_parameters 352
_refine_ls_number_reflns 4506
_refine_ls_number_restraints 0
_refine_ls_restrained_S_all 1.127
_refine_ls_R_factor_all 0.0730
_refine_ls_R_factor_gt 0.0594
_refine_ls_shift/su_max 0.000
_refine_ls_shift/su_mean 0.000
_refine_ls_structure_factor_coef Fsqd
_refine_ls_weighting_details 'calc w=1/[\s^2^(Fo^2^)+(0.0416P)^2^+1.9125P] where P=(Fo^2^+2Fc^2^)/3'
_refine_ls_weighting_scheme calc
_refine_ls_wR_factor_gt 0.1210
_refine_ls_wR_factor_ref 0.1278
_reflns_number_gt 3828
_reflns_number_total 4506
_reflns_threshold_expression >2sigma(I)
_cod_data_source_file J-Mater-Chem-C-2016-4-6510.cif
_cod_data_source_block 1b
_cod_depositor_comments
;
The following automatic conversions were performed:

data item '_exptl_absorpt_correction_type' value 'Empirical' was
changed to 'empirical' in accordance with the built-in table derived
from the CIF Core dictionary named 'cif_core.dic' version 2.4.5 last
updated on 2014-11-21.

data item '_symmetry_cell_setting' value 'Monoclinic' was changed to
'monoclinic' in accordance with the built-in table derived from the
CIF Core dictionary named 'cif_core.dic' version 2.4.5 last updated
on 2014-11-21.

Automatic conversion script
Id: cif_fix_values 6909 2019-04-08 15:41:33Z antanas 

2024-10-18
Z value and formula fixed to values more according to usual
chemical conventions.                 miguel
;
_cod_original_formula_sum 'C28 H30 N8 O'
_cod_original_formula_weight 494.60
_cod_original_formula_units_Z 4
_cod_original_sg_symbol_H-M 'P2(1)/c  '
_cod_database_code 7234888

loop_
_symmetry_equiv_pos_as_xyz
'x, y, z'
'-x, y+1/2, -z+1/2'
'-x, -y, -z'
'x, -y-1/2, z-1/2'

loop_
_atom_site_label
_atom_site_type_symbol
_atom_site_fract_x
_atom_site_fract_y
_atom_site_fract_z
_atom_site_U_iso_or_equiv
_atom_site_adp_type
_atom_site_occupancy
_atom_site_symmetry_multiplicity
_atom_site_calc_flag
_atom_site_refinement_flags
_atom_site_disorder_assembly
_atom_site_disorder_group
N9 N 0.16252(14) 0.2508(3) 0.24828(7) 0.0200(4) Uani 1 1 d . . .
N5 N 0.30653(13) 0.3536(2) 0.27062(8) 0.0203(4) Uani 1 1 d . . .
C1 C 0.21512(15) 0.3204(3) 0.46176(9) 0.0166(5) Uani 1 1 d . . .
C2 C 0.22776(15) 0.3239(3) 0.34826(9) 0.0170(5) Uani 1 1 d . . .
C3 C 0.23291(15) 0.3114(3) 0.28939(9) 0.0178(5) Uani 1 1 d . . .
C4 C 0.12663(16) 0.3287(3) 0.53585(9) 0.0193(5) Uani 1 1 d . . .
C5 C 0.30663(15) 0.2875(3) 0.39319(9) 0.0180(5) Uani 1 1 d . . .
H5 H 0.3651 0.2626 0.3855 0.022 Uiso 1 1 calc R . .
N2 N 0.05715(13) 0.3387(3) 0.54909(8) 0.0264(5) Uani 1 1 d . . .
C6 C 0.13614(15) 0.3577(3) 0.41632(9) 0.0169(5) Uani 1 1 d . . .
H6 H 0.0776 0.3831 0.4240 0.020 Uiso 1 1 calc R . .
C7 C 0.14204(15) 0.3580(3) 0.36097(9) 0.0170(5) Uani 1 1 d . . .
H7 H 0.0874 0.3816 0.3310 0.020 Uiso 1 1 calc R . .
O1 O 0.46655(13) 0.9567(3) 0.38855(8) 0.0360(5) Uani 1 1 d . . .
N1 N 0.36290(13) 0.2636(3) 0.59844(8) 0.0264(5) Uani 1 1 d . . .
C8 C 0.18572(16) 0.2470(3) 0.19386(9) 0.0242(5) Uani 1 1 d . . .
H8A H 0.1452 0.3310 0.1663 0.029 Uiso 1 1 calc R . .
H8B H 0.1795 0.1229 0.1776 0.029 Uiso 1 1 calc R . .
C9 C 0.21104(15) 0.3132(3) 0.52000(9) 0.0180(5) Uani 1 1 d . . .
C10 C 0.28802(17) 0.3102(3) 0.20989(9) 0.0268(6) Uani 1 1 d . . .
H10A H 0.3302 0.2125 0.2035 0.032 Uiso 1 1 calc R . .
H10B H 0.2961 0.4187 0.1877 0.032 Uiso 1 1 calc R . .
C11 C 0.30065(15) 0.2875(3) 0.44807(9) 0.0176(5) Uani 1 1 d . . .
H11 H 0.3556 0.2646 0.4778 0.021 Uiso 1 1 calc R . .
C12 C 0.29318(15) 0.2845(3) 0.56391(9) 0.0183(5) Uani 1 1 d . . .
C13 C 0.48021(17) 0.3669(4) 0.30608(12) 0.0355(6) Uani 1 1 d . . .
H13A H 0.4804 0.2583 0.3294 0.053 Uiso 1 1 calc R . .
H13B H 0.5317 0.4476 0.3253 0.053 Uiso 1 1 calc R . .
H13C H 0.4885 0.3309 0.2691 0.053 Uiso 1 1 calc R . .
C14 C 0.38789(15) 0.4653(3) 0.29762(10) 0.0245(5) Uani 1 1 d . . .
H14A H 0.3817 0.5069 0.3350 0.029 Uiso 1 1 calc R . .
H14B H 0.3883 0.5744 0.2739 0.029 Uiso 1 1 calc R . .
N10 N 0.12125(13) 0.8107(3) 0.44827(7) 0.0193(4) Uani 1 1 d . . .
C15 C 0.19137(15) 0.7998(3) 0.55035(9) 0.0171(5) Uani 1 1 d . . .
N7 N 0.27445(12) 0.8249(2) 0.47429(7) 0.0186(4) Uani 1 1 d . . .
C16 C 0.19740(14) 0.8118(3) 0.49176(9) 0.0168(5) Uani 1 1 d . . .
C17 C 0.10155(15) 0.8456(3) 0.61845(9) 0.0186(5) Uani 1 1 d . . .
H17 H 0.0459 0.8887 0.6266 0.022 Uiso 1 1 calc R . .
C18 C 0.23702(16) 0.6718(3) 0.76150(9) 0.0202(5) Uani 1 1 d . . .
C19 C 0.25301(15) 0.7044(3) 0.64764(9) 0.0188(5) Uani 1 1 d . . .
H19 H 0.3021 0.6496 0.6760 0.023 Uiso 1 1 calc R . .
C20 C 0.26220(15) 0.7200(3) 0.59324(9) 0.0187(5) Uani 1 1 d . . .
H20 H 0.3174 0.6761 0.5847 0.022 Uiso 1 1 calc R . .
C21 C 0.11072(15) 0.8607(3) 0.56421(9) 0.0185(5) Uani 1 1 d . . .
H21 H 0.0613 0.9137 0.5356 0.022 Uiso 1 1 calc R . .
C22 C 0.16443(15) 0.7524(3) 0.71947(9) 0.0190(5) Uani 1 1 d . . .
C23 C 0.17248(15) 0.7679(3) 0.66215(9) 0.0178(5) Uani 1 1 d . . .
C24 C 0.08540(16) 0.8184(3) 0.73468(9) 0.0201(5) Uani 1 1 d . . .
N3 N 0.01980(14) 0.8759(3) 0.74603(8) 0.0264(5) Uani 1 1 d . . .
N4 N 0.29914(14) 0.6022(3) 0.79379(8) 0.0254(5) Uani 1 1 d . . .
C25 C 0.14586(15) 0.8339(3) 0.39437(9) 0.0211(5) Uani 1 1 d . . .
H25A H 0.1285 0.9565 0.3782 0.025 Uiso 1 1 calc R . .
H25B H 0.1149 0.7411 0.3663 0.025 Uiso 1 1 calc R . .
C26 C 0.25211(15) 0.8085(3) 0.41207(9) 0.0204(5) Uani 1 1 d . . .
H26A H 0.2701 0.6876 0.4006 0.025 Uiso 1 1 calc R . .
H26B H 0.2840 0.9040 0.3955 0.025 Uiso 1 1 calc R . .
C27 C 0.37150(15) 0.8565(3) 0.50734(10) 0.0209(5) Uani 1 1 d . . .
H27A H 0.3715 0.8974 0.5460 0.025 Uiso 1 1 calc R . .
H27B H 0.3989 0.9551 0.4892 0.025 Uiso 1 1 calc R . .
C28 C 0.43242(15) 0.6890(3) 0.51206(10) 0.0250(5) Uani 1 1 d . . .
H28A H 0.4049 0.5898 0.5291 0.037 Uiso 1 1 calc R . .
H28B H 0.4955 0.7160 0.5360 0.037 Uiso 1 1 calc R . .
H28C H 0.4363 0.6526 0.4741 0.037 Uiso 1 1 calc R . .
H41 H 0.1082(17) 0.202(3) 0.2530(9) 0.021(6) Uiso 1 1 d . . .
H40 H 0.0653(19) 0.767(4) 0.4503(11) 0.035(7) Uiso 1 1 d . . .
H43 H 0.423(2) 0.930(4) 0.3559(14) 0.060(10) Uiso 1 1 d . . .
H42 H 0.517(2) 0.883(5) 0.3869(14) 0.076(11) Uiso 1 1 d . . .

loop_
_atom_site_aniso_label
_atom_site_aniso_U_11
_atom_site_aniso_U_22
_atom_site_aniso_U_33
_atom_site_aniso_U_23
_atom_site_aniso_U_13
_atom_site_aniso_U_12
N9 0.0209(10) 0.0239(11) 0.0155(10) -0.0003(8) 0.0052(8) 0.0019(9)
N5 0.0238(10) 0.0201(10) 0.0199(10) 0.0015(8) 0.0111(8) 0.0023(8)
C1 0.0201(11) 0.0102(10) 0.0197(11) -0.0017(8) 0.0055(9) -0.0018(9)
C2 0.0188(11) 0.0133(11) 0.0184(11) 0.0011(9) 0.0043(9) -0.0007(9)
C3 0.0206(12) 0.0139(11) 0.0191(12) 0.0030(9) 0.0059(10) 0.0050(9)
C4 0.0244(13) 0.0205(12) 0.0116(11) -0.0003(9) 0.0027(10) -0.0021(10)
C5 0.0155(11) 0.0188(11) 0.0205(12) -0.0018(9) 0.0063(9) 0.0001(9)
N2 0.0211(11) 0.0392(13) 0.0191(11) 0.0011(9) 0.0055(9) -0.0011(9)
C6 0.0152(11) 0.0155(11) 0.0202(12) -0.0019(9) 0.0053(9) 0.0002(9)
C7 0.0159(11) 0.0148(11) 0.0178(11) -0.0004(9) -0.0001(9) -0.0009(9)
O1 0.0215(10) 0.0479(12) 0.0335(11) -0.0118(9) -0.0016(8) 0.0061(9)
N1 0.0216(11) 0.0391(13) 0.0178(10) 0.0012(9) 0.0041(9) 0.0060(9)
C8 0.0348(14) 0.0228(13) 0.0155(11) 0.0011(9) 0.0073(10) 0.0052(11)
C9 0.0167(11) 0.0188(12) 0.0184(11) -0.0009(9) 0.0044(9) 0.0008(9)
C10 0.0334(14) 0.0304(14) 0.0203(12) 0.0039(10) 0.0136(11) 0.0060(11)
C11 0.0154(11) 0.0183(12) 0.0169(11) -0.0007(9) 0.0002(9) 0.0013(9)
C12 0.0215(12) 0.0187(12) 0.0171(11) -0.0014(9) 0.0094(10) -0.0002(9)
C13 0.0247(13) 0.0403(16) 0.0439(16) 0.0009(13) 0.0131(12) 0.0019(12)
C14 0.0232(12) 0.0235(13) 0.0290(13) 0.0037(10) 0.0110(10) -0.0008(10)
N10 0.0160(10) 0.0259(11) 0.0161(10) 0.0004(8) 0.0042(8) -0.0008(8)
C15 0.0183(11) 0.0159(11) 0.0169(11) -0.0026(9) 0.0042(9) -0.0010(9)
N7 0.0181(10) 0.0212(10) 0.0172(10) -0.0008(8) 0.0058(8) -0.0004(8)
C16 0.0170(11) 0.0124(11) 0.0210(12) -0.0019(9) 0.0053(9) 0.0010(9)
C17 0.0173(11) 0.0194(12) 0.0203(12) -0.0035(9) 0.0070(9) -0.0004(9)
C18 0.0239(13) 0.0231(12) 0.0159(12) -0.0048(9) 0.0094(10) -0.0069(10)
C19 0.0198(11) 0.0185(12) 0.0164(11) 0.0013(9) 0.0019(9) 0.0022(9)
C20 0.0170(11) 0.0153(11) 0.0244(12) -0.0016(9) 0.0066(9) 0.0015(9)
C21 0.0185(11) 0.0171(12) 0.0182(12) -0.0015(9) 0.0018(9) 0.0000(9)
C22 0.0203(11) 0.0220(12) 0.0140(11) -0.0014(9) 0.0033(9) -0.0021(9)
C23 0.0194(11) 0.0141(11) 0.0194(11) -0.0028(9) 0.0043(9) -0.0046(9)
C24 0.0238(12) 0.0221(12) 0.0139(11) -0.0043(9) 0.0041(10) -0.0072(10)
N3 0.0266(11) 0.0336(12) 0.0211(11) -0.0061(9) 0.0097(9) -0.0060(9)
N4 0.0265(11) 0.0308(12) 0.0184(10) 0.0005(9) 0.0054(9) -0.0035(9)
C25 0.0274(13) 0.0197(12) 0.0164(12) 0.0001(9) 0.0060(10) 0.0011(10)
C26 0.0249(12) 0.0217(12) 0.0168(11) -0.0016(9) 0.0093(10) -0.0015(10)
C27 0.0178(11) 0.0224(12) 0.0227(12) -0.0004(10) 0.0057(10) -0.0036(9)
C28 0.0174(11) 0.0340(14) 0.0247(13) 0.0010(10) 0.0077(10) 0.0017(10)

loop_
_atom_type_symbol
_atom_type_description
_atom_type_scat_dispersion_real
_atom_type_scat_dispersion_imag
_atom_type_scat_source
C C 0.0033 0.0016 'International Tables Vol C Tables 4.2.6.8 and 6.1.1.4'
H H 0.0000 0.0000 'International Tables Vol C Tables 4.2.6.8 and 6.1.1.4'
N N 0.0061 0.0033 'International Tables Vol C Tables 4.2.6.8 and 6.1.1.4'
O O 0.0106 0.0060 'International Tables Vol C Tables 4.2.6.8 and 6.1.1.4'

loop_
_geom_angle_atom_site_label_1
_geom_angle_atom_site_label_2
_geom_angle_atom_site_label_3
_geom_angle
_geom_angle_site_symmetry_1
_geom_angle_site_symmetry_3
C3 N9 C8 111.87(19) . .
C3 N9 H41 125.3(14) . .
C8 N9 H41 122.4(14) . .
C3 N5 C14 128.92(19) . .
C3 N5 C10 110.40(18) . .
C14 N5 C10 119.21(18) . .
C6 C1 C11 116.98(19) . .
C6 C1 C9 122.87(19) . .
C11 C1 C9 120.15(19) . .
C5 C2 C7 118.25(19) . .
C5 C2 C3 120.64(19) . .
C7 C2 C3 120.91(19) . .
N9 C3 N5 111.72(19) . .
N9 C3 C2 122.3(2) . .
N5 C3 C2 126.0(2) . .
N2 C4 C9 179.0(3) . .
C11 C5 C2 120.8(2) . .
C11 C5 H5 119.6 . .
C2 C5 H5 119.6 . .
C7 C6 C1 121.3(2) . .
C7 C6 H6 119.4 . .
C1 C6 H6 119.4 . .
C6 C7 C2 120.8(2) . .
C6 C7 H7 119.6 . .
C2 C7 H7 119.6 . .
H43 O1 H42 103(3) . .
N9 C8 C10 102.48(17) . .
N9 C8 H8A 111.3 . .
C10 C8 H8A 111.3 . .
N9 C8 H8B 111.3 . .
C10 C8 H8B 111.3 . .
H8A C8 H8B 109.2 . .
C4 C9 C12 116.84(19) . .
C4 C9 C1 122.81(19) . .
C12 C9 C1 120.33(19) . .
N5 C10 C8 103.35(17) . .
N5 C10 H10A 111.1 . .
C8 C10 H10A 111.1 . .
N5 C10 H10B 111.1 . .
C8 C10 H10B 111.1 . .
H10A C10 H10B 109.1 . .
C5 C11 C1 121.8(2) . .
C5 C11 H11 119.1 . .
C1 C11 H11 119.1 . .
N1 C12 C9 177.1(2) . .
C14 C13 H13A 109.5 . .
C14 C13 H13B 109.5 . .
H13A C13 H13B 109.5 . .
C14 C13 H13C 109.5 . .
H13A C13 H13C 109.5 . .
H13B C13 H13C 109.5 . .
N5 C14 C13 113.4(2) . .
N5 C14 H14A 108.9 . .
C13 C14 H14A 108.9 . .
N5 C14 H14B 108.9 . .
C13 C14 H14B 108.9 . .
H14A C14 H14B 107.7 . .
C16 N10 C25 111.02(18) . .
C16 N10 H40 123.6(16) . .
C25 N10 H40 122.8(16) . .
C21 C15 C20 118.05(19) . .
C21 C15 C16 119.74(19) . .
C20 C15 C16 122.13(19) . .
C16 N7 C27 129.40(18) . .
C16 N7 C26 110.55(17) . .
C27 N7 C26 120.02(17) . .
N7 C16 N10 111.24(19) . .
N7 C16 C15 127.08(19) . .
N10 C16 C15 121.68(19) . .
C21 C17 C23 121.5(2) . .
C21 C17 H17 119.3 . .
C23 C17 H17 119.3 . .
N4 C18 C22 176.2(2) . .
C20 C19 C23 121.5(2) . .
C20 C19 H19 119.3 . .
C23 C19 H19 119.3 . .
C19 C20 C15 120.8(2) . .
C19 C20 H20 119.6 . .
C15 C20 H20 119.6 . .
C17 C21 C15 121.2(2) . .
C17 C21 H21 119.4 . .
C15 C21 H21 119.4 . .
C24 C22 C18 118.73(19) . .
C24 C22 C23 121.27(19) . .
C18 C22 C23 119.99(19) . .
C17 C23 C19 116.99(19) . .
C17 C23 C22 122.25(19) . .
C19 C23 C22 120.77(19) . .
N3 C24 C22 178.2(2) . .
N10 C25 C26 102.30(17) . .
N10 C25 H25A 111.3 . .
C26 C25 H25A 111.3 . .
N10 C25 H25B 111.3 . .
C26 C25 H25B 111.3 . .
H25A C25 H25B 109.2 . .
N7 C26 C25 102.39(17) . .
N7 C26 H26A 111.3 . .
C25 C26 H26A 111.3 . .
N7 C26 H26B 111.3 . .
C25 C26 H26B 111.3 . .
H26A C26 H26B 109.2 . .
N7 C27 C28 112.86(18) . .
N7 C27 H27A 109.0 . .
C28 C27 H27A 109.0 . .
N7 C27 H27B 109.0 . .
C28 C27 H27B 109.0 . .
H27A C27 H27B 107.8 . .
C27 C28 H28A 109.5 . .
C27 C28 H28B 109.5 . .
H28A C28 H28B 109.5 . .
C27 C28 H28C 109.5 . .
H28A C28 H28C 109.5 . .
H28B C28 H28C 109.5 . .

loop_
_geom_bond_atom_site_label_1
_geom_bond_atom_site_label_2
_geom_bond_distance
_geom_bond_site_symmetry_2
N9 C3 1.317(3) .
N9 C8 1.458(3) .
N9 H41 0.91(2) .
N5 C3 1.324(3) .
N5 C14 1.461(3) .
N5 C10 1.470(3) .
C1 C6 1.407(3) .
C1 C11 1.411(3) .
C1 C9 1.440(3) .
C2 C5 1.398(3) .
C2 C7 1.404(3) .
C2 C3 1.462(3) .
C4 N2 1.157(3) .
C4 C9 1.405(3) .
C5 C11 1.366(3) .
C5 H5 0.9500 .
C6 C7 1.377(3) .
C6 H6 0.9500 .
C7 H7 0.9500 .
O1 H43 0.90(3) .
O1 H42 0.93(4) .
N1 C12 1.155(3) .
C8 C10 1.529(3) .
C8 H8A 0.9900 .
C8 H8B 0.9900 .
C9 C12 1.406(3) .
C10 H10A 0.9900 .
C10 H10B 0.9900 .
C11 H11 0.9500 .
C13 C14 1.509(3) .
C13 H13A 0.9800 .
C13 H13B 0.9800 .
C13 H13C 0.9800 .
C14 H14A 0.9900 .
C14 H14B 0.9900 .
N10 C16 1.326(3) .
N10 C25 1.465(3) .
N10 H40 0.90(3) .
C15 C21 1.396(3) .
C15 C20 1.398(3) .
C15 C16 1.460(3) .
N7 C16 1.321(3) .
N7 C27 1.465(3) .
N7 C26 1.472(3) .
C17 C21 1.371(3) .
C17 C23 1.404(3) .
C17 H17 0.9500 .
C18 N4 1.158(3) .
C18 C22 1.404(3) .
C19 C20 1.376(3) .
C19 C23 1.408(3) .
C19 H19 0.9500 .
C20 H20 0.9500 .
C21 H21 0.9500 .
C22 C24 1.402(3) .
C22 C23 1.441(3) .
C24 N3 1.156(3) .
C25 C26 1.525(3) .
C25 H25A 0.9900 .
C25 H25B 0.9900 .
C26 H26A 0.9900 .
C26 H26B 0.9900 .
C27 C28 1.512(3) .
C27 H27A 0.9900 .
C27 H27B 0.9900 .
C28 H28A 0.9800 .
C28 H28B 0.9800 .
C28 H28C 0.9800 .
